data_4069809
loop_
_publ_author_name
'Ding, Yi'
'Chiang, Minyi'
'Pullarkat, Sumod A.'
'Li, Yongxin'
'Leung, Pak-Hing'

_publ_section_title
;
 Synthesis, Coordination Characteristics, Conformational Behavior, and
 Bond Reactivity Studies of a Novel Chiral Phosphapalladacycle Complex
;
_journal_issue 15
_journal_name_full Organometallics
_journal_page_first 4358
_journal_paper_doi 10.1021/om900423f
_journal_volume 28
_journal_year 2009
_chemical_formula_sum 'C58.67 H68 Cl9.33 O3 P2 Pd2'
_chemical_formula_weight 1426.74
_chemical_name_systematic
;

 ?

;
_space_group_IT_number 147
_symmetry_cell_setting trigonal
_symmetry_space_group_name_Hall '-P 3'
_symmetry_space_group_name_H-M 'P -3'
_atom_sites_solution_hydrogens geom
_atom_sites_solution_primary direct
_atom_sites_solution_secondary difmap
_audit_creation_method SHELXL-97
_cell_angle_alpha 90.00
_cell_angle_beta 90.00
_cell_angle_gamma 120.00
_cell_formula_units_Z 3
_cell_length_a 25.8527(14)
_cell_length_b 25.8527(14)
_cell_length_c 9.6397(13)
_cell_measurement_reflns_used 8589
_cell_measurement_temperature 173(2)
_cell_measurement_theta_max 33.24
_cell_measurement_theta_min 2.11
_cell_volume 5579.6(9)
_computing_cell_refinement 'Bruker SMART'
_computing_data_collection 'Bruker SMART'
_computing_data_reduction 'Bruker SAINT'
_computing_molecular_graphics 'Bruker SHELXTL'
_computing_publication_material 'Bruker SHELXTL'
_computing_structure_refinement 'SHELXL-97 (Sheldrick, 1997)'
_computing_structure_solution 'SHELXS-97 (Sheldrick, 1990)'
_diffrn_ambient_temperature 173(2)
_diffrn_measured_fraction_theta_full 0.998
_diffrn_measured_fraction_theta_max 0.998
_diffrn_measurement_device_type 'CCD area detector'
_diffrn_measurement_method 'phi and omega scans'
_diffrn_radiation_monochromator graphite
_diffrn_radiation_source 'fine-focus sealed tube'
_diffrn_radiation_type MoK\a
_diffrn_radiation_wavelength 0.71073
_diffrn_reflns_av_R_equivalents 0.1034
_diffrn_reflns_av_sigmaI/netI 0.0903
_diffrn_reflns_limit_h_max 36
_diffrn_reflns_limit_h_min -35
_diffrn_reflns_limit_k_max 36
_diffrn_reflns_limit_k_min -36
_diffrn_reflns_limit_l_max 13
_diffrn_reflns_limit_l_min -12
_diffrn_reflns_number 61143
_diffrn_reflns_theta_full 29.98
_diffrn_reflns_theta_max 29.98
_diffrn_reflns_theta_min 0.91
_exptl_absorpt_coefficient_mu 0.897
_exptl_absorpt_correction_T_max 0.9481
_exptl_absorpt_correction_T_min 0.7623
_exptl_absorpt_correction_type multi-scan
_exptl_absorpt_process_details sadabs
_exptl_crystal_colour brown
_exptl_crystal_density_diffrn 1.274
_exptl_crystal_density_method 'not measured'
_exptl_crystal_description needle
_exptl_crystal_F_000 2174
_exptl_crystal_size_max 0.32
_exptl_crystal_size_mid 0.08
_exptl_crystal_size_min 0.06
_refine_diff_density_max 2.497
_refine_diff_density_min -1.143
_refine_diff_density_rms 0.243
_refine_ls_extinction_method none
_refine_ls_goodness_of_fit_ref 1.061
_refine_ls_hydrogen_treatment constr
_refine_ls_matrix_type full
_refine_ls_number_parameters 345
_refine_ls_number_reflns 10832
_refine_ls_number_restraints 81
_refine_ls_restrained_S_all 1.064
_refine_ls_R_factor_all 0.1156
_refine_ls_R_factor_gt 0.0807
_refine_ls_shift/su_max 0.001
_refine_ls_shift/su_mean 0.000
_refine_ls_structure_factor_coef Fsqd
_refine_ls_weighting_details 'calc w=1/[\s^2^(Fo^2^)+(0.1674P)^2^+0.0000P] where P=(Fo^2^+2Fc^2^)/3'
_refine_ls_weighting_scheme calc
_refine_ls_wR_factor_gt 0.2404
_refine_ls_wR_factor_ref 0.2754
_reflns_number_gt 6784
_reflns_number_total 10832
_reflns_threshold_expression >2sigma(I)
_cod_data_source_file om900423f_si_008.cif
_cod_data_source_block leung403p
_cod_depositor_comments
;
The following automatic conversions were performed:

'_symmetry_cell_setting' value 'Trigonal' changed to 'trigonal'
according to /home/saulius/struct/CIF-dictionaries/cif_core.dic
dictionary named 'cif_core.dic' version 2.4.2 from 2011-04-26.

Automatic conversion script
Id: cif_fix_values 1715 2011-07-08 13:25:40Z adriana 
;
_cod_original_sg_symbol_H-M P-3
_cod_database_code 4069809

loop_
_symmetry_equiv_pos_as_xyz
'x, y, z'
'-y, x-y, z'
'-x+y, -x, z'
'-x, -y, -z'
'y, -x+y, -z'
'x-y, x, -z'

loop_
_atom_site_label
_atom_site_type_symbol
_atom_site_fract_x
_atom_site_fract_y
_atom_site_fract_z
_atom_site_U_iso_or_equiv
_atom_site_adp_type
_atom_site_occupancy
_atom_site_symmetry_multiplicity
_atom_site_calc_flag
_atom_site_refinement_flags
Pd1 Pd 0.509692(17) 0.069740(15) 1.04565(4) 0.02880(15) Uani 1 1 d .
C1 C 0.4858(3) 0.2746(3) 1.1906(6) 0.0520(16) Uani 1 1 d .
H1A H 0.4683 0.2968 1.2329 0.078 Uiso 1 1 calc R
H1B H 0.5264 0.2899 1.2263 0.078 Uiso 1 1 calc R
H1C H 0.4613 0.2322 1.2135 0.078 Uiso 1 1 calc R
C2 C 0.4880(2) 0.2824(2) 1.0350(5) 0.0325(10) Uani 1 1 d .
C3 C 0.4700(3) 0.3199(2) 0.9744(6) 0.0394(12) Uani 1 1 d .
H3 H 0.4553 0.3393 1.0328 0.047 Uiso 1 1 calc R
C4 C 0.4726(2) 0.3301(2) 0.8337(5) 0.0313(10) Uani 1 1 d .
C5 C 0.4554(3) 0.3696(2) 0.7708(6) 0.0393(12) Uani 1 1 d .
H5 H 0.4404 0.3889 0.8285 0.047 Uiso 1 1 calc R
C6 C 0.4596(3) 0.3804(2) 0.6323(6) 0.0424(13) Uani 1 1 d .
C7 C 0.4412(4) 0.4222(3) 0.5682(7) 0.064(2) Uani 1 1 d .
H7A H 0.3996 0.3992 0.5370 0.096 Uiso 1 1 calc R
H7B H 0.4670 0.4427 0.4887 0.096 Uiso 1 1 calc R
H7C H 0.4450 0.4517 0.6372 0.096 Uiso 1 1 calc R
C8 C 0.4788(3) 0.3494(3) 0.5469(6) 0.0484(14) Uani 1 1 d .
H8 H 0.4796 0.3545 0.4492 0.058 Uiso 1 1 calc R
C9 C 0.4967(3) 0.3115(2) 0.6023(6) 0.0424(13) Uani 1 1 d .
H9 H 0.5112 0.2924 0.5423 0.051 Uiso 1 1 calc R
C10 C 0.4939(2) 0.3008(2) 0.7441(5) 0.0311(10) Uani 1 1 d .
C11 C 0.5123(2) 0.2631(2) 0.8073(6) 0.0340(11) Uani 1 1 d .
H11 H 0.5276 0.2440 0.7495 0.041 Uiso 1 1 calc R
C12 C 0.5093(2) 0.2529(2) 0.9431(5) 0.0308(10) Uani 1 1 d .
C13 C 0.5304(2) 0.2124(2) 1.0051(5) 0.0332(11) Uani 1 1 d .
H13 H 0.5327 0.2185 1.1079 0.040 Uiso 1 1 calc R
C14 C 0.5938(2) 0.2302(2) 0.9543(6) 0.0422(13) Uani 1 1 d .
H14A H 0.5951 0.2326 0.8528 0.063 Uiso 1 1 calc R
H14B H 0.6039 0.2001 0.9845 0.063 Uiso 1 1 calc R
H14C H 0.6227 0.2691 0.9933 0.063 Uiso 1 1 calc R
C15 C 0.4086(2) 0.1140(3) 1.0585(6) 0.0418(13) Uani 1 1 d .
C16 C 0.3772(3) 0.1446(3) 1.0350(9) 0.067(2) Uani 1 1 d .
H16 H 0.3909 0.1749 0.9661 0.080 Uiso 1 1 calc R
C17 C 0.3258(3) 0.1308(4) 1.1125(10) 0.085(3) Uani 1 1 d .
H17 H 0.3048 0.1517 1.0964 0.102 Uiso 1 1 calc R
C18 C 0.3063(4) 0.0871(5) 1.2113(11) 0.098(3) Uani 1 1 d .
H18 H 0.2725 0.0789 1.2660 0.118 Uiso 1 1 calc R
C19 C 0.3339(4) 0.0553(5) 1.2331(9) 0.089(3) Uani 1 1 d .
H19 H 0.3190 0.0240 1.2994 0.107 Uiso 1 1 calc R
C20 C 0.3850(3) 0.0696(3) 1.1559(7) 0.0548(16) Uani 1 1 d .
H20 H 0.4045 0.0472 1.1719 0.066 Uiso 1 1 calc R
C21 C 0.4648(2) 0.1250(2) 0.7867(5) 0.0332(11) Uani 1 1 d .
C22 C 0.4153(3) 0.1210(3) 0.7244(7) 0.0493(14) Uani 1 1 d .
H22 H 0.3827 0.1156 0.7801 0.059 Uiso 1 1 calc R
C23 C 0.4121(4) 0.1247(3) 0.5811(7) 0.0613(19) Uani 1 1 d .
H23 H 0.3778 0.1223 0.5384 0.074 Uiso 1 1 calc R
C24 C 0.4596(4) 0.1319(3) 0.5029(6) 0.0591(19) Uani 1 1 d .
H24 H 0.4581 0.1352 0.4050 0.071 Uiso 1 1 calc R
C25 C 0.5098(4) 0.1344(3) 0.5630(7) 0.0586(18) Uani 1 1 d .
H25 H 0.5423 0.1393 0.5072 0.070 Uiso 1 1 calc R
C26 C 0.5114(3) 0.1297(2) 0.7035(6) 0.0430(13) Uani 1 1 d .
H26 H 0.5445 0.1296 0.7457 0.052 Uiso 1 1 calc R
C27 C 0.6667 0.3333 0.4379(12) 0.118(6) Uani 1 3 d SDU
C28 C 0.1622(19) 0.1217(13) 0.015(4) 0.32(2) Uani 0.50 1 d PDU
H28A H 0.1922 0.1116 -0.0158 0.479 Uiso 0.50 1 calc PR
H28B H 0.1329 0.1126 -0.0591 0.479 Uiso 0.50 1 calc PR
H28C H 0.1418 0.0983 0.0977 0.479 Uiso 0.50 1 calc PR
C29 C 0.1939(16) 0.1906(14) 0.051(4) 0.259(13) Uani 0.50 1 d PDU
H29A H 0.2106 0.2144 -0.0346 0.310 Uiso 0.50 1 calc PR
H29B H 0.1642 0.2003 0.0897 0.310 Uiso 0.50 1 calc PR
C30 C 0.2923(12) 0.2709(9) 0.143(3) 0.180(9) Uani 0.50 1 d PDU
H30A H 0.2742 0.2968 0.1405 0.216 Uiso 0.50 1 calc PRD
H30B H 0.3135 0.2762 0.0537 0.216 Uiso 0.50 1 calc PRD
C31 C 0.3369(10) 0.2909(10) 0.260(3) 0.157(10) Uani 0.50 1 d PDU
H31A H 0.3163 0.2858 0.3483 0.235 Uiso 0.50 1 calc PR
H31B H 0.3670 0.3331 0.2472 0.235 Uiso 0.50 1 calc PRD
H31C H 0.3566 0.2668 0.2598 0.235 Uiso 0.50 1 calc PR
Cl1 Cl 0.55653(7) 0.13155(6) 1.22816(13) 0.0424(3) Uani 1 1 d .
Cl2 Cl 0.45864(6) -0.00060(5) 0.87356(13) 0.0369(3) Uani 1 1 d .
Cl3 Cl 0.6667 0.3333 0.6148(5) 0.139(2) Uani 1 3 d SD
Cl4 Cl 0.6192(3) 0.2667(2) 0.3727(6) 0.083(2) Uani 0.33 1 d PDU
O1 O 0.2433(10) 0.2068(9) 0.155(2) 0.189(8) Uani 0.50 1 d PDU
O2 O 0.2062(6) 0.8848(6) 0.3062(18) 0.261(8) Uani 1 1 d U
H1O H 0.1731 0.8870 0.2663 0.392 Uiso 1 1 d R
H2O H 0.2220 0.9194 0.3794 0.392 Uiso 1 1 d R
P1 P 0.47752(6) 0.13113(5) 0.97230(13) 0.0284(3) Uani 1 1 d .

loop_
_atom_site_aniso_label
_atom_site_aniso_U_11
_atom_site_aniso_U_22
_atom_site_aniso_U_33
_atom_site_aniso_U_23
_atom_site_aniso_U_13
_atom_site_aniso_U_12
Pd1 0.0378(2) 0.0229(2) 0.0245(2) 0.00118(13) 0.00022(14) 0.01432(16)
C1 0.086(5) 0.057(4) 0.029(3) 0.000(2) 0.009(3) 0.047(4)
C2 0.035(3) 0.031(2) 0.030(3) -0.0026(19) 0.0018(19) 0.015(2)
C3 0.046(3) 0.032(3) 0.045(3) 0.000(2) 0.009(2) 0.023(2)
C4 0.030(2) 0.024(2) 0.035(3) -0.0005(19) -0.002(2) 0.0109(19)
C5 0.045(3) 0.042(3) 0.045(3) -0.003(2) 0.005(2) 0.032(3)
C6 0.048(3) 0.032(3) 0.050(3) 0.001(2) -0.010(3) 0.022(3)
C7 0.104(6) 0.062(4) 0.053(4) 0.010(3) 0.010(4) 0.062(5)
C8 0.065(4) 0.040(3) 0.042(3) 0.007(2) 0.001(3) 0.028(3)
C9 0.061(4) 0.039(3) 0.036(3) 0.006(2) 0.015(3) 0.032(3)
C10 0.036(3) 0.024(2) 0.030(3) 0.0019(18) 0.0008(19) 0.012(2)
C11 0.036(3) 0.026(2) 0.042(3) -0.002(2) 0.012(2) 0.017(2)
C12 0.032(2) 0.024(2) 0.032(3) -0.0027(18) -0.0017(19) 0.0107(19)
C13 0.038(3) 0.022(2) 0.039(3) -0.0003(19) 0.001(2) 0.014(2)
C14 0.033(3) 0.031(3) 0.059(4) 0.007(2) 0.006(2) 0.014(2)
C15 0.035(3) 0.044(3) 0.043(3) -0.004(2) 0.006(2) 0.017(2)
C16 0.039(3) 0.048(4) 0.110(6) -0.005(4) 0.015(4) 0.020(3)
C17 0.043(4) 0.075(6) 0.136(8) -0.004(5) 0.028(5) 0.029(4)
C18 0.047(5) 0.122(9) 0.104(8) 0.013(6) 0.019(5) 0.027(5)
C19 0.048(4) 0.127(8) 0.072(6) 0.018(5) 0.013(4) 0.030(5)
C20 0.049(4) 0.063(4) 0.051(4) 0.020(3) 0.018(3) 0.026(3)
C21 0.045(3) 0.018(2) 0.035(3) 0.0024(18) -0.002(2) 0.015(2)
C22 0.047(3) 0.049(4) 0.051(4) 0.010(3) 0.003(3) 0.024(3)
C23 0.074(5) 0.056(4) 0.053(4) -0.008(3) -0.034(4) 0.032(4)
C24 0.098(6) 0.057(4) 0.028(3) 0.001(3) -0.018(3) 0.043(4)
C25 0.096(6) 0.067(4) 0.035(3) 0.008(3) 0.018(3) 0.058(4)
C26 0.061(4) 0.038(3) 0.038(3) -0.002(2) 0.001(3) 0.031(3)
C27 0.145(10) 0.145(10) 0.064(10) 0.000 0.000 0.072(5)
C28 0.36(3) 0.26(3) 0.32(3) 0.18(2) 0.00(3) 0.14(2)
C29 0.28(2) 0.220(19) 0.29(2) -0.001(19) 0.014(18) 0.135(18)
C30 0.245(19) 0.122(14) 0.25(2) -0.005(14) 0.010(16) 0.152(14)
C31 0.16(2) 0.124(17) 0.24(3) 0.007(17) 0.041(18) 0.112(16)
Cl1 0.0636(9) 0.0377(7) 0.0271(6) -0.0070(5) -0.0103(6) 0.0263(7)
Cl2 0.0501(8) 0.0255(6) 0.0343(6) -0.0016(5) -0.0107(5) 0.0182(5)
Cl3 0.174(4) 0.174(4) 0.067(3) 0.000 0.000 0.0872(18)
Cl4 0.141(6) 0.030(2) 0.076(4) -0.031(2) -0.066(4) 0.042(3)
O1 0.220(17) 0.173(13) 0.261(18) 0.010(13) 0.010(13) 0.163(13)
O2 0.181(12) 0.160(11) 0.42(2) -0.024(12) 0.038(12) 0.067(9)
P1 0.0330(6) 0.0235(6) 0.0276(6) 0.0004(4) 0.0005(5) 0.0133(5)

loop_
_atom_type_symbol
_atom_type_description
_atom_type_scat_dispersion_real
_atom_type_scat_dispersion_imag
_atom_type_scat_source
C C 0.0033 0.0016 'International Tables Vol C Tables 4.2.6.8 and 6.1.1.4'
H H 0.0000 0.0000 'International Tables Vol C Tables 4.2.6.8 and 6.1.1.4'
P P 0.1023 0.0942 'International Tables Vol C Tables 4.2.6.8 and 6.1.1.4'
Cl Cl 0.1484 0.1585 'International Tables Vol C Tables 4.2.6.8 and 6.1.1.4'
Pd Pd -0.9988 1.0072 'International Tables Vol C Tables 4.2.6.8 and 6.1.1.4'
O O 0.0106 0.0060 'International Tables Vol C Tables 4.2.6.8 and 6.1.1.4'

loop_
_geom_angle_atom_site_label_1
_geom_angle_atom_site_label_2
_geom_angle_atom_site_label_3
_geom_angle
_geom_angle_site_symmetry_1
_geom_angle_site_symmetry_3
P1 Pd1 Cl1 90.13(5) . .
P1 Pd1 Cl2 93.57(5) . .
Cl1 Pd1 Cl2 174.76(5) . .
P1 Pd1 Cl2 178.19(5) . 4_657
Cl1 Pd1 Cl2 90.69(5) . 4_657
Cl2 Pd1 Cl2 85.52(5) . 4_657
C2 C1 H1A 109.5 . .
C2 C1 H1B 109.5 . .
H1A C1 H1B 109.5 . .
C2 C1 H1C 109.5 . .
H1A C1 H1C 109.5 . .
H1B C1 H1C 109.5 . .
C3 C2 C12 117.1(5) . .
C3 C2 C1 120.3(5) . .
C12 C2 C1 122.6(5) . .
C4 C3 C2 123.0(5) . .
C4 C3 H3 118.5 . .
C2 C3 H3 118.5 . .
C3 C4 C10 119.3(5) . .
C3 C4 C5 123.4(5) . .
C10 C4 C5 117.4(5) . .
C6 C5 C4 122.7(5) . .
C6 C5 H5 118.6 . .
C4 C5 H5 118.6 . .
C5 C6 C8 118.3(5) . .
C5 C6 C7 121.8(5) . .
C8 C6 C7 119.8(5) . .
C6 C7 H7A 109.5 . .
C6 C7 H7B 109.5 . .
H7A C7 H7B 109.5 . .
C6 C7 H7C 109.5 . .
H7A C7 H7C 109.5 . .
H7B C7 H7C 109.5 . .
C9 C8 C6 121.2(5) . .
C9 C8 H8 119.4 . .
C6 C8 H8 119.4 . .
C8 C9 C10 121.1(5) . .
C8 C9 H9 119.4 . .
C10 C9 H9 119.4 . .
C9 C10 C11 123.8(5) . .
C9 C10 C4 119.1(5) . .
C11 C10 C4 117.1(4) . .
C12 C11 C10 123.4(4) . .
C12 C11 H11 118.3 . .
C10 C11 H11 118.3 . .
C11 C12 C2 120.1(4) . .
C11 C12 C13 121.0(4) . .
C2 C12 C13 118.9(4) . .
C12 C13 C14 111.3(4) . .
C12 C13 P1 113.1(3) . .
C14 C13 P1 110.5(3) . .
C12 C13 H13 107.2 . .
C14 C13 H13 107.2 . .
P1 C13 H13 107.2 . .
C13 C14 H14A 109.5 . .
C13 C14 H14B 109.5 . .
H14A C14 H14B 109.5 . .
C13 C14 H14C 109.5 . .
H14A C14 H14C 109.5 . .
H14B C14 H14C 109.5 . .
C20 C15 C16 116.2(6) . .
C20 C15 P1 119.5(5) . .
C16 C15 P1 124.2(5) . .
C17 C16 C15 120.7(8) . .
C17 C16 H16 119.7 . .
C15 C16 H16 119.7 . .
C18 C17 C16 119.3(9) . .
C18 C17 H17 120.3 . .
C16 C17 H17 120.3 . .
C19 C18 C17 121.6(8) . .
C19 C18 H18 119.2 . .
C17 C18 H18 119.2 . .
C18 C19 C20 118.5(9) . .
C18 C19 H19 120.7 . .
C20 C19 H19 120.7 . .
C15 C20 C19 123.6(7) . .
C15 C20 H20 118.2 . .
C19 C20 H20 118.2 . .
C22 C21 C26 119.1(5) . .
C22 C21 P1 124.1(5) . .
C26 C21 P1 116.6(4) . .
C21 C22 C23 121.1(6) . .
C21 C22 H22 119.5 . .
C23 C22 H22 119.5 . .
C24 C23 C22 118.3(6) . .
C24 C23 H23 120.8 . .
C22 C23 H23 120.8 . .
C23 C24 C25 121.9(6) . .
C23 C24 H24 119.0 . .
C25 C24 H24 119.0 . .
C26 C25 C24 118.4(6) . .
C26 C25 H25 120.8 . .
C24 C25 H25 120.8 . .
C25 C26 C21 121.1(6) . .
C25 C26 H26 119.5 . .
C21 C26 H26 119.5 . .
Cl4 C27 Cl4 106.6(5) 2_655 .
Cl4 C27 Cl4 106.6(5) 2_655 3_665
Cl4 C27 Cl4 106.6(5) . 3_665
Cl4 C27 Cl3 112.2(4) 2_655 .
Cl4 C27 Cl3 112.2(4) . .
Cl4 C27 Cl3 112.2(4) 3_665 .
C29 C28 H28A 109.5 . .
C29 C28 H28B 109.5 . .
H28A C28 H28B 109.5 . .
C29 C28 H28C 109.5 . .
H28A C28 H28C 109.5 . .
H28B C28 H28C 109.5 . .
O1 C29 C28 110.3(18) . .
O1 C29 H29A 109.6 . .
C28 C29 H29A 109.6 . .
O1 C29 H29B 109.6 . .
C28 C29 H29B 109.6 . .
H29A C29 H29B 108.1 . .
O1 C30 C31 113.3(17) . .
O1 C30 H30A 108.9 . .
C31 C30 H30A 108.9 . .
O1 C30 H30B 108.9 . .
C31 C30 H30B 108.9 . .
H30A C30 H30B 107.7 . .
C30 C31 H31A 109.5 . .
C30 C31 H31B 109.5 . .
H31A C31 H31B 109.5 . .
C30 C31 H31C 109.5 . .
H31A C31 H31C 109.5 . .
H31B C31 H31C 109.5 . .
Pd1 Cl2 Pd1 94.48(4) . 4_657
C30 O1 C29 112.4(16) . .
H1O O2 H2O 101.3 . .
C15 P1 C21 108.6(3) . .
C15 P1 C13 105.9(2) . .
C21 P1 C13 105.3(2) . .
C15 P1 Pd1 110.5(2) . .
C21 P1 Pd1 111.39(16) . .
C13 P1 Pd1 114.80(17) . .

loop_
_geom_bond_atom_site_label_1
_geom_bond_atom_site_label_2
_geom_bond_distance
_geom_bond_site_symmetry_2
Pd1 P1 2.2428(13) .
Pd1 Cl1 2.2760(13) .
Pd1 Cl2 2.3240(13) .
Pd1 Cl2 2.4362(13) 4_657
C1 C2 1.510(7) .
C1 H1A 0.9800 .
C1 H1B 0.9800 .
C1 H1C 0.9800 .
C2 C3 1.396(8) .
C2 C12 1.444(7) .
C3 C4 1.376(7) .
C3 H3 0.9500 .
C4 C10 1.429(7) .
C4 C5 1.436(7) .
C5 C6 1.357(8) .
C5 H5 0.9500 .
C6 C8 1.403(8) .
C6 C7 1.514(8) .
C7 H7A 0.9800 .
C7 H7B 0.9800 .
C7 H7C 0.9800 .
C8 C9 1.383(8) .
C8 H8 0.9500 .
C9 C10 1.389(7) .
C9 H9 0.9500 .
C10 C11 1.419(7) .
C11 C12 1.329(7) .
C11 H11 0.9500 .
C12 C13 1.526(7) .
C13 C14 1.545(7) .
C13 P1 1.874(5) .
C13 H13 1.0000 .
C14 H14A 0.9800 .
C14 H14B 0.9800 .
C14 H14C 0.9800 .
C15 C20 1.368(8) .
C15 C16 1.408(9) .
C15 P1 1.808(6) .
C16 C17 1.408(10) .
C16 H16 0.9500 .
C17 C18 1.367(13) .
C17 H17 0.9500 .
C18 C19 1.348(13) .
C18 H18 0.9500 .
C19 C20 1.396(10) .
C19 H19 0.9500 .
C20 H20 0.9500 .
C21 C22 1.370(8) .
C21 C26 1.399(8) .
C21 P1 1.812(5) .
C22 C23 1.390(9) .
C22 H22 0.9500 .
C23 C24 1.372(11) .
C23 H23 0.9500 .
C24 C25 1.394(10) .
C24 H24 0.9500 .
C25 C26 1.362(8) .
C25 H25 0.9500 .
C26 H26 0.9500 .
C27 Cl4 1.660(6) 2_655
C27 Cl4 1.660(6) .
C27 Cl4 1.660(6) 3_665
C27 Cl3 1.706(12) .
C28 C29 1.583(18) .
C28 H28A 0.9800 .
C28 H28B 0.9800 .
C28 H28C 0.9800 .
C29 O1 1.510(18) .
C29 H29A 0.9900 .
C29 H29B 0.9900 .
C30 O1 1.506(17) .
C30 C31 1.509(17) .
C30 H30A 0.9900 .
C30 H30B 0.9900 .
C31 H31A 0.9800 .
C31 H31B 0.9800 .
C31 H31C 0.9800 .
Cl2 Pd1 2.4362(13) 4_657
O2 H1O 0.9642 .
O2 H2O 1.0493 .
